data_2016573
loop_
_publ_author_name
'Freire, Eleonora'
'Baggio, Ricardo'

_publ_section_title
<i>catena</i>-Poly[[(acetato-\k^2^<i>O</i>,<i>O</i>')triaquabarium(II)]-\m~3~-acetato-\k^4^<i>O</i>:<i>O</i>,<i>O</i>':<i>O</i>']
_journal_coeditor_code SQ3131
_journal_issue 4
_journal_name_full 'Acta Crystallographica Section C'
_journal_page_first m164
_journal_page_last m166
_journal_paper_doi 10.1107/S0108270108006057
_journal_volume 64
_journal_year 2008
_chemical_formula_iupac '[Ba (C2 H3 O2)2 (H2 O)3]'
_chemical_formula_moiety 'C4 H12 Ba O7'
_chemical_formula_sum 'C4 H12 Ba O7'
_chemical_formula_weight 309.48
_chemical_name_systematic
;
catena-Poly[[(acetato-\k^2^O,O')triaquabarium(II)]-
\m~3~-acetato-\k^4^O:O,O':O']
;
_space_group_IT_number 12
_symmetry_cell_setting monoclinic
_symmetry_space_group_name_Hall '-C 2y'
_symmetry_space_group_name_H-M 'C 1 2/m 1'
_atom_sites_solution_hydrogens geom
_atom_sites_solution_primary direct
_atom_sites_solution_secondary difmap
_audit_creation_method SHELXL97
_cell_angle_alpha 90.00
_cell_angle_beta 113.23(3)
_cell_angle_gamma 90.00
_cell_formula_units_Z 4
_cell_length_a 16.020(3)
_cell_length_b 7.4892(15)
_cell_length_c 9.1211(18)
_cell_measurement_reflns_used 25
_cell_measurement_temperature 263(2)
_cell_measurement_theta_max 15
_cell_measurement_theta_min 10
_cell_volume 1005.6(4)
_computing_cell_refinement
;
MSC/AFC Diffractometer Control Software (Molecular Structure
Corporation, 1988)
;
_computing_data_collection
;
MSC/AFC Diffractometer Control Software (Molecular Structure
Corporation, 1988)
;
_computing_data_reduction
;
MSC/AFC Diffractometer Control Software (Molecular Structure
Corporation, 1988)
;
_computing_molecular_graphics 'SHELXTL-NT (Sheldrick, 2008)'
_computing_publication_material
;
SHELXTL-NT (Sheldrick, 2008) and PLATON (Spek, 2003)
;
_computing_structure_refinement 'SHELXL97 (Sheldrick, 2008)'
_computing_structure_solution 'SHELXS97 (Sheldrick, 2008)'
_diffrn_ambient_temperature 263(2)
_diffrn_measured_fraction_theta_full 1.000
_diffrn_measured_fraction_theta_max 1.000
_diffrn_measurement_device 'Rigaku AFC-6'
_diffrn_measurement_method \w/2\q
_diffrn_radiation_monochromator graphite
_diffrn_radiation_source 'fine-focus sealed tube'
_diffrn_radiation_type MoK\a
_diffrn_radiation_wavelength 0.71073
_diffrn_reflns_av_R_equivalents 0.0659
_diffrn_reflns_av_sigmaI/netI 0.0545
_diffrn_reflns_limit_h_max 19
_diffrn_reflns_limit_h_min -3
_diffrn_reflns_limit_k_max 9
_diffrn_reflns_limit_k_min -9
_diffrn_reflns_limit_l_max 10
_diffrn_reflns_limit_l_min -11
_diffrn_reflns_number 2492
_diffrn_reflns_theta_full 26.01
_diffrn_reflns_theta_max 26.01
_diffrn_reflns_theta_min 2.43
_diffrn_standards_decay_% <2
_diffrn_standards_interval_count 150
_diffrn_standards_number 3
_exptl_absorpt_coefficient_mu 3.950
_exptl_absorpt_correction_T_max 0.58
_exptl_absorpt_correction_T_min 0.39
_exptl_absorpt_correction_type psi-scan
_exptl_absorpt_process_details '(North <i>et al.</i>,  1968.)'
_exptl_crystal_colour colourless
_exptl_crystal_density_diffrn 2.044
_exptl_crystal_density_method 'not measured'
_exptl_crystal_description block
_exptl_crystal_F_000 592
_exptl_crystal_size_max 0.28
_exptl_crystal_size_mid 0.18
_exptl_crystal_size_min 0.14
_refine_diff_density_max 1.996
_refine_diff_density_min -1.753
_refine_ls_extinction_coef 0.0061(8)
_refine_ls_extinction_expression Fc^*^=kFc[1+0.001xFc^2^\l^3^/sin(2\q)]^-1/4^
_refine_ls_extinction_method 'SHELXL97 (Sheldrick, 2008)'
_refine_ls_goodness_of_fit_ref 1.119
_refine_ls_hydrogen_treatment mixed
_refine_ls_matrix_type full
_refine_ls_number_parameters 85
_refine_ls_number_reflns 1069
_refine_ls_number_restraints 15
_refine_ls_restrained_S_all 1.111
_refine_ls_R_factor_all 0.0354
_refine_ls_R_factor_gt 0.0324
_refine_ls_shift/su_max 0.000
_refine_ls_shift/su_mean 0.000
_refine_ls_structure_factor_coef Fsqd
_refine_ls_weighting_details 'calc w = 1/[\s^2^(Fo^2^)+(0.0521P)^2^+0.0465P] where P=(Fo^2^+2Fc^2^)/3'
_refine_ls_weighting_scheme calc
_refine_ls_wR_factor_gt 0.0833
_refine_ls_wR_factor_ref 0.0847
_reflns_number_gt 1006
_reflns_number_total 1069
_reflns_threshold_expression I>2\s(I)
_cod_data_source_file sq3131.cif
_cod_data_source_block I
_cod_original_sg_symbol_H-M 'C 2/m'
_cod_database_code 2016573
_cod_database_fobs_code 2016573

loop_
_symmetry_equiv_pos_as_xyz
'x, y, z'
'-x, y, -z'
'x+1/2, y+1/2, z'
'-x+1/2, y+1/2, -z'
'-x, -y, -z'
'x, -y, z'
'-x+1/2, -y+1/2, -z'
'x+1/2, -y+1/2, z'

loop_
_atom_site_type_symbol
_atom_site_label
_atom_site_fract_x
_atom_site_fract_y
_atom_site_fract_z
_atom_site_U_iso_or_equiv
_atom_site_adp_type
_atom_site_calc_flag
_atom_site_refinement_flags
_atom_site_occupancy
Ba Ba1 0.338393(19) 0.5000 0.09767(3) 0.0232(2) Uani d SD 1
C C11 0.1413(4) 0.5000 -0.1858(7) 0.0255(11) Uani d S 1
C C21 0.0396(5) 0.5000 -0.2807(12) 0.056(2) Uani d S 1
H H21A 0.0255 0.4301 -0.3757 0.084 Uiso calc PR 0.50
H H21B 0.0190 0.6203 -0.3094 0.084 Uiso calc PR 0.50
H H21C 0.0099 0.4496 -0.2173 0.084 Uiso calc PR 0.50
O O11 0.1820(2) 0.3532(4) -0.1458(4) 0.0354(7) Uani d . 1
C C12 0.2630(4) 0.5000 0.3771(7) 0.0296(12) Uani d S 1
C C22 0.2239(6) 0.5000 0.5024(10) 0.054(2) Uani d S 1
H H22A 0.1694 0.5705 0.4662 0.081 Uiso calc PR 0.50
H H22B 0.2673 0.5497 0.5995 0.081 Uiso calc PR 0.50
H H22C 0.2099 0.3797 0.5214 0.081 Uiso calc PR 0.50
O O12 0.3471(3) 0.5000 0.4152(6) 0.0423(11) Uani d S 1
O O22 0.2069(3) 0.5000 0.2300(5) 0.0319(9) Uani d S 1
O O1W 0.40795(19) 0.2802(5) -0.0933(4) 0.0352(7) Uani d D 1
H H1WC 0.4585(18) 0.234(6) -0.033(3) 0.053 Uiso d PD 0.50
H H1WB 0.3697(18) 0.199(4) -0.140(5) 0.053 Uiso d D 1
H H1WA 0.416(4) 0.346(3) -0.163(4) 0.053 Uiso d PD 0.50
O O2W 0.5308(3) 0.5000 0.2786(6) 0.0374(11) Uani d SD 1
H H2WB 0.542(2) 0.5000 0.3781(16) 0.056 Uiso d SD 1
H H2WA 0.5541(19) 0.4070(14) 0.255(3) 0.056 Uiso d PD 0.50

loop_
_atom_site_aniso_label
_atom_site_aniso_U_11
_atom_site_aniso_U_22
_atom_site_aniso_U_33
_atom_site_aniso_U_12
_atom_site_aniso_U_13
_atom_site_aniso_U_23
Ba1 0.0235(3) 0.0145(2) 0.0305(3) 0.000 0.00954(18) 0.000
C11 0.035(3) 0.019(2) 0.026(3) 0.000 0.015(3) 0.000
C21 0.033(4) 0.056(5) 0.062(5) 0.000 0.000(4) 0.000
O11 0.0393(16) 0.0193(13) 0.0415(17) 0.0011(13) 0.0095(14) 0.0008(13)
C12 0.029(3) 0.025(3) 0.032(3) 0.000 0.009(3) 0.000
C22 0.041(4) 0.086(6) 0.037(4) 0.000 0.017(4) 0.000
O12 0.033(2) 0.061(3) 0.030(2) 0.000 0.009(2) 0.000
O22 0.028(2) 0.0280(18) 0.036(2) 0.000 0.0077(19) 0.000
O1W 0.0341(17) 0.0301(13) 0.0401(18) -0.0062(13) 0.0133(16) -0.0046(13)
O2W 0.035(2) 0.040(3) 0.033(2) 0.000 0.010(2) 0.000

loop_
_atom_type_symbol
_atom_type_description
_atom_type_scat_dispersion_real
_atom_type_scat_dispersion_imag
_atom_type_scat_source
C C 0.0033 0.0016 'International Tables Vol C Tables 4.2.6.8 and 6.1.1.4'
H H 0.0000 0.0000 'International Tables Vol C Tables 4.2.6.8 and 6.1.1.4'
O O 0.0106 0.0060 'International Tables Vol C Tables 4.2.6.8 and 6.1.1.4'
Ba Ba -0.3244 2.2819 'International Tables Vol C Tables 4.2.6.8 and 6.1.1.4'

loop_
_geom_angle_atom_site_label_1
_geom_angle_atom_site_label_2
_geom_angle_atom_site_label_3
_geom_angle_site_symmetry_1
_geom_angle_site_symmetry_3
_geom_angle
O11 Ba1 O11 4 7 152.70(15)
O11 Ba1 O22 4 . 76.87(7)
O11 Ba1 O22 7 . 76.87(7)
O11 Ba1 O11 4 . 112.22(7)
O11 Ba1 O11 7 . 67.90(11)
O22 Ba1 O11 . . 75.86(11)
O11 Ba1 O11 4 6_565 67.90(11)
O11 Ba1 O11 7 6_565 112.22(7)
O22 Ba1 O11 . 6_565 75.86(11)
O11 Ba1 O11 . 6_565 45.68(11)
O11 Ba1 O12 4 . 78.27(7)
O11 Ba1 O12 7 . 78.27(7)
O22 Ba1 O12 . . 46.11(13)
O11 Ba1 O12 . . 118.10(11)
O11 Ba1 O12 6_565 . 118.10(11)
O11 Ba1 O2W 4 . 94.44(7)
O11 Ba1 O2W 7 . 94.44(7)
O22 Ba1 O2W . . 124.81(13)
O11 Ba1 O2W . . 150.35(9)
O11 Ba1 O2W 6_565 . 150.35(9)
O12 Ba1 O2W . . 78.70(15)
O11 Ba1 O1W 4 . 137.97(10)
O11 Ba1 O1W 7 . 69.29(10)
O22 Ba1 O1W . . 141.58(7)
O11 Ba1 O1W . . 74.99(9)
O11 Ba1 O1W 6_565 . 100.31(9)
O12 Ba1 O1W . . 136.96(8)
O2W Ba1 O1W . . 76.50(10)
O11 Ba1 O1W 4 6_565 69.29(10)
O11 Ba1 O1W 7 6_565 137.97(9)
O22 Ba1 O1W . 6_565 141.58(7)
O11 Ba1 O1W . 6_565 100.31(9)
O11 Ba1 O1W 6_565 6_565 74.99(9)
O12 Ba1 O1W . 6_565 136.96(8)
O2W Ba1 O1W . 6_565 76.50(10)
O1W Ba1 O1W . 6_565 68.68(13)
O11 C11 O11 6_565 . 122.0(6)
O11 C11 C21 6_565 . 119.0(3)
O11 C11 C21 . . 119.0(3)
C11 C21 H21A . . 109.5
C11 C21 H21B . . 109.5
H21A C21 H21B . . 109.5
C11 C21 H21C . . 109.5
H21A C21 H21C . . 109.5
H21B C21 H21C . . 109.5
C11 O11 Ba1 . 7 144.6(3)
C11 O11 Ba1 . . 94.9(3)
Ba1 O11 Ba1 7 . 112.10(11)
O12 C12 O22 . . 121.4(6)
O12 C12 C22 . . 120.9(6)
O22 C12 C22 . . 117.6(6)
C12 C22 H22A . . 109.5
C12 C22 H22B . . 109.5
H22A C22 H22B . . 109.5
C12 C22 H22C . . 109.5
H22A C22 H22C . . 109.5
H22B C22 H22C . . 109.5
C12 O12 Ba1 . . 95.9(4)
C12 O22 Ba1 . . 96.6(3)
Ba1 O1W H1WC . . 109.3(19)
Ba1 O1W H1WB . . 109.6(18)
H1WC O1W H1WB . . 110(3)
Ba1 O1W H1WA . . 108.9(19)
H1WC O1W H1WA . . 109(3)
H1WB O1W H1WA . . 109(3)
Ba1 O2W H2WB . . 110(2)
Ba1 O2W H2WA . . 109.4(19)
H2WB O2W H2WA . . 109(2)

loop_
_geom_bond_atom_site_label_1
_geom_bond_atom_site_label_2
_geom_bond_site_symmetry_2
_geom_bond_distance
_geom_bond_publ_flag
Ba1 O11 4 2.722(3) y
Ba1 O11 7 2.722(3) ?
Ba1 O22 . 2.810(4) y
Ba1 O11 . 2.833(3) y
Ba1 O11 6_565 2.833(3) ?
Ba1 O12 . 2.845(5) y
Ba1 O2W . 2.866(5) y
Ba1 O1W . 2.918(3) y
Ba1 O1W 6_565 2.918(3) ?
C11 O11 6_565 1.257(4) ?
C11 O11 . 1.257(4) ?
C11 C21 . 1.513(9) ?
C21 H21A . 0.9600 ?
C21 H21B . 0.9600 ?
C21 H21C . 0.9600 ?
C12 O12 . 1.252(8) ?
C12 O22 . 1.287(8) ?
C12 C22 . 1.504(10) ?
C22 H22A . 0.9600 ?
C22 H22B . 0.9600 ?
C22 H22C . 0.9600 ?
O1W H1WC . 0.85(2) ?
O1W H1WB . 0.85(2) ?
O1W H1WA . 0.85(2) ?
O2W H2WB . 0.85(2) ?
O2W H2WA . 0.85(2) ?

loop_
_geom_hbond_atom_site_label_D
_geom_hbond_atom_site_label_H
_geom_hbond_atom_site_label_A
_geom_hbond_site_symmetry_A
_geom_hbond_distance_DH
_geom_hbond_distance_HA
_geom_hbond_distance_DA
_geom_hbond_angle_DHA
O1W H1WB O22 7 0.85(2) 1.90(2) 2.744(4) 174(5)
O1W H1WC O1W 2_655 0.85(2) 2.02(3) 2.763(6) 145(5)
O1W H1WA O2W 5_665 0.85(2) 1.97(2) 2.800(5) 164(5)
O2W H2WA O1W 2_655 0.85(2) 2.04(2) 2.800(5) 147.4(19)
O2W H2WB O12 5_666 0.85(2) 2.02(2) 2.705(7) 137(3)
